data_4066588
loop_
_publ_author_name
'Nievas, \'Angel'
'Medel, Mar\'ia'
'Hern\'andez, Elisa'
'Delgado, Esther'
'Mart\'in, Avelino'
'Casado, Carmen M.'
'Alonso, Beatriz'

_publ_section_title
;
 Redox-Active Heterometallic Ferrocenylalkynyl Carbosilane Dendrimers
 Incorporating Os3(CO)10Clusters
;
_journal_issue 19
_journal_name_full Organometallics
_journal_page_first 4291
_journal_paper_doi 10.1021/om100537k
_journal_volume 29
_journal_year 2010
_chemical_compound_source 'synthesis as described'
_chemical_formula_moiety 'C25 H18 Fe1 O10 Os3 Si1'
_chemical_formula_sum 'C25 H18 Fe O10 Os3 Si'
_chemical_formula_weight 1132.93
_chemical_name_systematic
;
 ?
;
_space_group_crystal_system monoclinic
_space_group_IT_number 14
_space_group_name_Hall '-P 2yn'
_space_group_name_H-M_alt 'P 1 21/n 1'
_symmetry_space_group_name_Hall '-P 2yn'
_symmetry_space_group_name_H-M 'P 1 21/n 1'
_atom_sites_solution_hydrogens geom
_atom_sites_solution_primary direct
_atom_sites_solution_secondary difmap
_audit_conform_dict_location ftp://ftp.iucr.org/pub/cif_core.dic
_audit_conform_dict_name cif_core.dic
_audit_conform_dict_version 2.4
_audit_creation_date 2009-12-06
_audit_creation_method 'WinGX routine CIF_UPDATE'
_cell_angle_alpha 90
_cell_angle_beta 93.625(17)
_cell_angle_gamma 90
_cell_formula_units_Z 4
_cell_length_a 10.0652(18)
_cell_length_b 20.451(6)
_cell_length_c 14.215(3)
_cell_measurement_reflns_used 25
_cell_measurement_temperature 293(2)
_cell_measurement_theta_max 15
_cell_measurement_theta_min 11
_cell_measurement_wavelength 0.71073
_cell_volume 2920.2(12)
_computing_cell_refinement 'CAD4 Express (Enraf Nonius, 1994)'
_computing_data_collection 'CAD4 Express (Enraf Nonius, 1994)'
_computing_data_reduction 'XCAD4 (Harms & Wocadlo, 1995)'
_computing_molecular_graphics 'Ortep-3 for Windows (Farrugia, 1997)'
_computing_publication_material 'WinGX publication routines (Farrugia, 1999)'
_computing_structure_refinement 'SHELXL-97 (Sheldrick, 2008)'
_computing_structure_solution 'SHELXS-97 (Sheldrick, 2008)'
_diffrn_ambient_temperature 293(2)
_diffrn_detector 'scintillation LiI'
_diffrn_detector_dtime 1.195
_diffrn_measured_fraction_theta_full 0.999
_diffrn_measured_fraction_theta_max 0.999
_diffrn_measurement_device '\k-geometry diffractometer'
_diffrn_measurement_device_type 'Enraf Nonius TurboCAD4'
_diffrn_measurement_method 'non-profiled \w/2\t scans'
_diffrn_orient_matrix_type
;
  x-axis points to radiation source
  the matrix is specified in reciprocal space
;
_diffrn_orient_matrix_UB_11 -0.002253
_diffrn_orient_matrix_UB_12 0.027932
_diffrn_orient_matrix_UB_13 0.057617
_diffrn_orient_matrix_UB_21 -0.030225
_diffrn_orient_matrix_UB_22 -0.038444
_diffrn_orient_matrix_UB_23 0.036552
_diffrn_orient_matrix_UB_31 0.094825
_diffrn_orient_matrix_UB_32 -0.011525
_diffrn_orient_matrix_UB_33 0.017699
_diffrn_radiation_monochromator graphite
_diffrn_radiation_probe x-ray
_diffrn_radiation_type MoK\a
_diffrn_radiation_wavelength 0.71073
_diffrn_reflns_av_R_equivalents 0.1847
_diffrn_reflns_av_unetI/netI 0.053
_diffrn_reflns_limit_h_max 11
_diffrn_reflns_limit_h_min -11
_diffrn_reflns_limit_k_max 24
_diffrn_reflns_limit_k_min 0
_diffrn_reflns_limit_l_max 16
_diffrn_reflns_limit_l_min 0
_diffrn_reflns_number 5604
_diffrn_reflns_theta_full 24.98
_diffrn_reflns_theta_max 24.98
_diffrn_reflns_theta_min 1.75
_diffrn_source 'Enraf Nonius FR590'
_diffrn_standards_decay_% 4
_diffrn_standards_interval_time 60
_diffrn_standards_number 3
_exptl_absorpt_coefficient_mu 13.592
_exptl_absorpt_correction_T_max 0.0214
_exptl_absorpt_correction_T_min 0.0018
_exptl_absorpt_correction_type psi-scan
_exptl_absorpt_process_details
;
North A.C.T., Phillips D.C. & Mathews F.S. (1968) Acta. Cryst. A24, 351
        Number of psi-scan sets used was   2
        Theta correction was applied.
        Averaged transmission function was used.
        No Fourier smoothing was applied.
;
_exptl_crystal_colour red
_exptl_crystal_density_diffrn 2.577
_exptl_crystal_density_method 'not measured'
_exptl_crystal_description prism
_exptl_crystal_F_000 2064
_exptl_crystal_size_max 0.4
_exptl_crystal_size_mid 0.32
_exptl_crystal_size_min 0.28
_refine_diff_density_max 2.484
_refine_diff_density_min -1.925
_refine_diff_density_rms 0.309
_refine_ls_extinction_method none
_refine_ls_goodness_of_fit_ref 1.098
_refine_ls_hydrogen_treatment constr
_refine_ls_matrix_type full
_refine_ls_number_parameters 354
_refine_ls_number_reflns 5117
_refine_ls_number_restraints 0
_refine_ls_restrained_S_all 1.098
_refine_ls_R_factor_all 0.0497
_refine_ls_R_factor_gt 0.0418
_refine_ls_shift/su_max 0.001
_refine_ls_shift/su_mean 0
_refine_ls_structure_factor_coef Fsqd
_refine_ls_weighting_details 'calc w=1/[\s^2^(Fo^2^)+(0.0743P)^2^+19.4247P] where P=(Fo^2^+2Fc^2^)/3'
_refine_ls_weighting_scheme calc
_refine_ls_wR_factor_gt 0.115
_refine_ls_wR_factor_ref 0.1182
_reflns_number_gt 4467
_reflns_number_total 5117
_reflns_threshold_expression >2\s(I)
_cod_data_source_file om100537k_si_001.cif
_cod_data_source_block 5
_cod_original_cell_volume 2920.1(12)
_cod_original_formula_sum 'C25 H18 Fe1 O10 Os3 Si1'
_cod_database_code 4066588

loop_
_space_group_symop_operation_xyz
'x, y, z'
'-x+1/2, y+1/2, -z+1/2'
'-x, -y, -z'
'x-1/2, -y-1/2, z-1/2'

loop_
_atom_site_label
_atom_site_type_symbol
_atom_site_fract_x
_atom_site_fract_y
_atom_site_fract_z
_atom_site_U_iso_or_equiv
_atom_site_adp_type
_atom_site_occupancy
_atom_site_symmetry_multiplicity
_atom_site_calc_flag
_atom_site_refinement_flags
C1 C 0.5489(8) 0.1359(4) 0.2681(5) 0.0131(16) Uiso 1 1 d .
C2 C 0.6892(8) 0.1400(5) 0.2535(5) 0.0186(18) Uiso 1 1 d .
C11 C 0.4221(12) -0.0168(6) 0.3780(9) 0.048(3) Uani 1 1 d .
H11 H 0.4292 -0.0587 0.4032 0.058 Uiso 1 1 calc R
C12 C 0.3069(12) 0.0217(6) 0.3732(8) 0.041(3) Uani 1 1 d .
H12 H 0.224 0.0097 0.3928 0.049 Uiso 1 1 calc R
C13 C 0.3400(9) 0.0822(5) 0.3332(7) 0.028(2) Uani 1 1 d .
H13 H 0.2815 0.117 0.3226 0.034 Uiso 1 1 calc R
C14 C 0.4784(9) 0.0821(5) 0.3111(6) 0.0219(19) Uani 1 1 d .
C15 C 0.5255(11) 0.0182(5) 0.3382(8) 0.035(3) Uani 1 1 d .
H15 H 0.6108 0.0023 0.3308 0.042 Uiso 1 1 calc R
C16 C 0.255(2) 0.0196(7) 0.1181(9) 0.072(5) Uani 1 1 d .
H16 H 0.2004 0.0552 0.1028 0.086 Uiso 1 1 calc R
C17 C 0.2161(13) -0.0370(7) 0.1638(10) 0.055(4) Uani 1 1 d .
H17 H 0.1315 -0.046 0.1833 0.066 Uiso 1 1 calc R
C18 C 0.3278(14) -0.0781(6) 0.1751(11) 0.059(4) Uani 1 1 d .
H18 H 0.3307 -0.1184 0.2055 0.07 Uiso 1 1 calc R
C19 C 0.4326(15) -0.0485(8) 0.1335(11) 0.073(5) Uani 1 1 d .
H19 H 0.5166 -0.0667 0.1291 0.087 Uiso 1 1 calc R
C20 C 0.392(2) 0.0140(9) 0.0986(10) 0.093(7) Uani 1 1 d .
H20 H 0.444 0.0446 0.0693 0.111 Uiso 1 1 calc R
C21 C 0.9952(11) 0.1123(7) 0.2609(10) 0.052(3) Uani 1 1 d .
H21A H 0.9903 0.1416 0.208 0.079 Uiso 1 1 calc R
H21B H 1.0573 0.0779 0.25 0.079 Uiso 1 1 calc R
H21C H 1.0241 0.1358 0.3169 0.079 Uiso 1 1 calc R
C22 C 0.8422(12) 0.0424(7) 0.4011(9) 0.054(4) Uani 1 1 d .
H22A H 0.7777 0.063 0.4383 0.081 Uiso 1 1 calc R
H22B H 0.9301 0.0512 0.4283 0.081 Uiso 1 1 calc R
H22C H 0.8272 -0.004 0.3999 0.081 Uiso 1 1 calc R
C23 C 0.8007(13) 0.0101(7) 0.1846(12) 0.064(4) Uani 1 1 d .
H23A H 0.728 -0.0175 0.2 0.095 Uiso 1 1 calc R
H23B H 0.8804 -0.0155 0.1831 0.095 Uiso 1 1 calc R
H23C H 0.7811 0.0297 0.1239 0.095 Uiso 1 1 calc R
C101 C 0.7107(11) 0.3063(6) 0.0958(8) 0.037(3) Uani 1 1 d .
C102 C 0.8304(10) 0.1783(6) 0.0763(7) 0.038(3) Uani 1 1 d .
C103 C 0.8732(12) 0.2600(6) 0.2350(8) 0.041(3) Uani 1 1 d .
C104 C 0.5641(10) 0.1884(5) 0.0806(7) 0.030(2) Uani 1 1 d .
C201 C 0.4395(14) 0.3180(6) 0.1906(9) 0.049(3) Uani 1 1 d .
C202 C 0.3070(11) 0.1980(6) 0.1417(7) 0.032(2) Uani 1 1 d .
C203 C 0.3453(11) 0.2405(6) 0.3254(7) 0.035(3) Uani 1 1 d .
C301 C 0.6514(13) 0.3109(5) 0.3800(7) 0.038(3) Uani 1 1 d .
C302 C 0.5756(12) 0.1958(5) 0.4636(7) 0.033(2) Uani 1 1 d .
C303 C 0.8343(13) 0.2055(6) 0.4216(8) 0.040(3) Uani 1 1 d .
Fe1 Fe 0.37043(14) 0.00826(7) 0.24098(10) 0.0293(3) Uani 1 1 d .
O101 O 0.7029(10) 0.3551(4) 0.0574(7) 0.063(3) Uani 1 1 d .
O102 O 0.8969(11) 0.1529(6) 0.0270(7) 0.075(3) Uani 1 1 d .
O103 O 0.9699(12) 0.2835(6) 0.2653(8) 0.082(4) Uani 1 1 d .
O104 O 0.5123(8) 0.1640(5) 0.0147(5) 0.047(2) Uani 1 1 d .
O201 O 0.4344(12) 0.3720(5) 0.1687(8) 0.077(3) Uani 1 1 d .
O202 O 0.2179(9) 0.1823(5) 0.0949(6) 0.056(2) Uani 1 1 d .
O203 O 0.2742(9) 0.2479(5) 0.3831(6) 0.053(2) Uani 1 1 d .
O301 O 0.6424(14) 0.3653(5) 0.3918(8) 0.087(4) Uani 1 1 d .
O302 O 0.5210(10) 0.1821(5) 0.5272(6) 0.059(3) Uani 1 1 d .
O303 O 0.9305(10) 0.1997(6) 0.4648(7) 0.065(3) Uani 1 1 d .
Os1 Os 0.72003(4) 0.222667(18) 0.16200(3) 0.02162(14) Uani 1 1 d .
Os2 Os 0.45548(4) 0.226163(18) 0.22320(2) 0.01972(13) Uani 1 1 d .
Os3 Os 0.66593(4) 0.219444(17) 0.35409(2) 0.02079(13) Uani 1 1 d .
Si2 Si 0.8253(3) 0.07588(14) 0.2759(2) 0.0310(6) Uani 1 1 d .

loop_
_atom_site_aniso_label
_atom_site_aniso_U_11
_atom_site_aniso_U_22
_atom_site_aniso_U_33
_atom_site_aniso_U_23
_atom_site_aniso_U_13
_atom_site_aniso_U_12
C11 0.051(7) 0.031(7) 0.061(8) 0.025(6) -0.004(6) -0.011(6)
C12 0.042(6) 0.040(7) 0.042(6) 0.011(5) 0.013(5) -0.016(6)
C13 0.023(5) 0.027(6) 0.037(5) -0.006(4) 0.013(4) -0.007(4)
C14 0.026(5) 0.014(5) 0.027(5) 0.006(4) 0.007(4) 0.001(4)
C15 0.038(6) 0.015(5) 0.052(7) 0.013(5) -0.001(5) -0.005(5)
C16 0.141(16) 0.032(8) 0.042(7) -0.004(6) 0.000(9) -0.023(9)
C17 0.046(8) 0.045(8) 0.072(9) -0.014(7) -0.009(6) -0.018(6)
C18 0.074(9) 0.012(6) 0.089(10) -0.020(6) 0.003(8) -0.015(6)
C19 0.068(9) 0.055(10) 0.099(12) -0.057(9) 0.041(9) -0.026(8)
C20 0.165(19) 0.073(13) 0.044(8) -0.033(8) 0.043(10) -0.086(13)
C21 0.030(6) 0.050(9) 0.077(9) 0.004(7) 0.007(6) 0.018(6)
C22 0.039(7) 0.047(8) 0.074(9) 0.035(7) -0.009(6) 0.008(6)
C23 0.045(7) 0.039(8) 0.109(12) -0.028(8) 0.020(7) 0.004(6)
C101 0.034(6) 0.032(7) 0.049(6) 0.009(6) 0.021(5) -0.008(5)
C102 0.029(5) 0.058(8) 0.027(5) -0.005(5) 0.016(4) -0.004(5)
C103 0.045(7) 0.039(7) 0.041(6) 0.004(6) 0.003(5) -0.014(6)
C104 0.039(6) 0.023(6) 0.027(5) 0.000(4) 0.001(4) -0.001(5)
C201 0.075(9) 0.020(7) 0.053(7) 0.003(6) 0.022(6) 0.013(6)
C202 0.035(6) 0.030(6) 0.031(5) 0.005(5) 0.005(5) 0.012(5)
C203 0.047(7) 0.030(6) 0.031(5) -0.011(5) 0.018(5) 0.002(5)
C301 0.068(8) 0.014(6) 0.032(5) 0.001(4) 0.004(5) -0.001(5)
C302 0.060(7) 0.008(5) 0.031(6) 0.009(4) 0.008(5) 0.009(5)
C303 0.054(7) 0.029(6) 0.034(6) -0.007(5) -0.007(5) -0.011(6)
Fe1 0.0346(8) 0.0125(7) 0.0423(8) -0.0026(6) 0.0139(6) -0.0079(6)
O101 0.075(7) 0.033(5) 0.084(7) 0.034(5) 0.021(5) 0.006(5)
O102 0.095(8) 0.077(8) 0.058(6) -0.005(5) 0.039(6) 0.026(6)
O103 0.087(8) 0.088(9) 0.071(7) -0.002(6) -0.003(6) -0.060(7)
O104 0.050(5) 0.061(6) 0.029(4) -0.019(4) 0.000(3) -0.002(4)
O201 0.119(9) 0.023(5) 0.095(8) 0.020(5) 0.046(7) 0.023(6)
O202 0.047(5) 0.066(7) 0.053(5) 0.021(5) -0.021(4) -0.008(5)
O203 0.063(6) 0.056(6) 0.041(5) 0.000(4) 0.028(4) 0.026(5)
O301 0.171(12) 0.024(6) 0.068(7) -0.004(5) 0.024(7) -0.019(7)
O302 0.094(7) 0.053(6) 0.034(4) 0.011(4) 0.031(5) 0.009(5)
O303 0.058(6) 0.080(8) 0.055(6) -0.023(5) -0.022(5) -0.005(6)
Os1 0.0272(2) 0.0156(2) 0.0231(2) 0.00274(14) 0.00954(15) -0.00448(15)
Os2 0.0267(2) 0.0099(2) 0.0231(2) 0.00376(13) 0.00603(15) 0.00552(14)
Os3 0.0357(2) 0.0098(2) 0.0168(2) -0.00168(13) 0.00129(15) -0.00359(15)
Si2 0.0243(14) 0.0176(15) 0.0513(17) 0.0005(13) 0.0030(12) 0.0058(12)

loop_
_atom_type_symbol
_atom_type_description
_atom_type_scat_dispersion_real
_atom_type_scat_dispersion_imag
_atom_type_scat_source
C C 0.0033 0.0016 'International Tables Vol C Tables 4.2.6.8 and 6.1.1.4'
H H 0 0 'International Tables Vol C Tables 4.2.6.8 and 6.1.1.4'
Fe Fe 0.3463 0.8444 'International Tables Vol C Tables 4.2.6.8 and 6.1.1.4'
O O 0.0106 0.006 'International Tables Vol C Tables 4.2.6.8 and 6.1.1.4'
Os Os -1.2165 7.603 'International Tables Vol C Tables 4.2.6.8 and 6.1.1.4'
Si Si 0.0817 0.0704 'International Tables Vol C Tables 4.2.6.8 and 6.1.1.4'

loop_
_geom_angle_atom_site_label_1
_geom_angle_atom_site_label_2
_geom_angle_atom_site_label_3
_geom_angle
C2 C1 C14 127.5(8)
C2 C1 Os2 108.7(6)
C14 C1 Os2 123.7(6)
C2 C1 Os3 64.7(5)
C14 C1 Os3 124.4(6)
Os2 C1 Os3 74.2(3)
C1 C2 Si2 129.4(7)
C1 C2 Os1 108.1(6)
Si2 C2 Os1 120.5(4)
C1 C2 Os3 78.6(5)
Si2 C2 Os3 120.5(4)
Os1 C2 Os3 80.7(3)
C12 C11 C15 108.9(10)
C12 C11 Fe1 69.7(7)
C15 C11 Fe1 69.0(6)
C11 C12 C13 107.3(9)
C11 C12 Fe1 70.3(7)
C13 C12 Fe1 69.6(6)
C12 C13 C14 110.0(10)
C12 C13 Fe1 70.0(7)
C14 C13 Fe1 70.9(5)
C15 C14 C13 104.4(8)
C15 C14 C1 129.5(8)
C13 C14 C1 126.0(8)
C15 C14 Fe1 67.7(6)
C13 C14 Fe1 67.9(5)
C1 C14 Fe1 126.8(6)
C11 C15 C14 109.3(10)
C11 C15 Fe1 70.5(7)
C14 C15 Fe1 71.4(6)
C17 C16 C20 109.0(16)
C17 C16 Fe1 70.7(8)
C20 C16 Fe1 69.7(10)
C16 C17 C18 107.7(14)
C16 C17 Fe1 69.6(8)
C18 C17 Fe1 68.7(7)
C19 C18 C17 108.5(14)
C19 C18 Fe1 70.8(7)
C17 C18 Fe1 71.2(7)
C18 C19 C20 109.6(14)
C18 C19 Fe1 69.6(7)
C20 C19 Fe1 70.0(7)
C19 C20 C16 105.2(13)
C19 C20 Fe1 69.5(8)
C16 C20 Fe1 69.4(8)
O101 C101 Os1 178.7(10)
O102 C102 Os1 178.7(12)
O103 C103 Os1 170.1(11)
O104 C104 Os1 155.5(9)
O104 C104 Os2 126.6(8)
Os1 C104 Os2 77.9(3)
O201 C201 Os2 177.1(12)
O202 C202 Os2 178.5(10)
O203 C203 Os2 176.3(11)
O301 C301 Os3 177.4(11)
O302 C302 Os3 179.0(11)
O303 C303 Os3 176.0(11)
C15 Fe1 C18 122.1(5)
C15 Fe1 C13 68.2(4)
C18 Fe1 C13 154.9(5)
C15 Fe1 C12 68.4(5)
C18 Fe1 C12 118.2(5)
C13 Fe1 C12 40.4(4)
C15 Fe1 C19 107.9(6)
C18 Fe1 C19 39.6(6)
C13 Fe1 C19 165.1(5)
C12 Fe1 C19 153.0(6)
C15 Fe1 C11 40.5(4)
C18 Fe1 C11 104.7(6)
C13 Fe1 C11 67.3(5)
C12 Fe1 C11 40.0(5)
C19 Fe1 C11 119.7(7)
C15 Fe1 C16 160.1(6)
C18 Fe1 C16 67.3(6)
C13 Fe1 C16 111.4(6)
C12 Fe1 C16 125.1(7)
C19 Fe1 C16 67.2(7)
C11 Fe1 C16 159.2(6)
C15 Fe1 C20 122.7(7)
C18 Fe1 C20 68.2(6)
C13 Fe1 C20 128.5(6)
C12 Fe1 C20 163.6(8)
C19 Fe1 C20 40.5(7)
C11 Fe1 C20 156.2(8)
C16 Fe1 C20 40.9(8)
C15 Fe1 C17 158.1(5)
C18 Fe1 C17 40.1(5)
C13 Fe1 C17 122.4(5)
C12 Fe1 C17 106.3(5)
C19 Fe1 C17 66.7(6)
C11 Fe1 C17 122.0(5)
C16 Fe1 C17 39.7(6)
C20 Fe1 C17 68.0(6)
C15 Fe1 C14 40.9(4)
C18 Fe1 C14 160.3(5)
C13 Fe1 C14 41.2(3)
C12 Fe1 C14 69.2(4)
C19 Fe1 C14 126.5(5)
C11 Fe1 C14 68.4(4)
C16 Fe1 C14 125.3(5)
C20 Fe1 C14 110.2(5)
C17 Fe1 C14 159.1(5)
C102 Os1 C101 96.9(5)
C102 Os1 C103 93.0(5)
C101 Os1 C103 85.8(5)
C102 Os1 C104 86.1(4)
C101 Os1 C104 90.9(5)
C103 Os1 C104 176.4(5)
C102 Os1 C2 97.0(4)
C101 Os1 C2 165.6(4)
C103 Os1 C2 97.1(4)
C104 Os1 C2 86.4(4)
C102 Os1 Os3 139.1(3)
C101 Os1 Os3 118.8(3)
C103 Os1 Os3 71.9(3)
C104 Os1 Os3 110.9(3)
C2 Os1 Os3 49.9(2)
C102 Os1 Os2 142.3(3)
C101 Os1 Os2 96.2(3)
C103 Os1 Os2 123.2(4)
C104 Os1 Os2 58.4(3)
C2 Os1 Os2 70.4(2)
Os3 Os1 Os2 57.600(19)
C203 Os2 C202 92.2(5)
C203 Os2 C201 89.4(5)
C202 Os2 C201 95.5(5)
C203 Os2 C1 99.8(4)
C202 Os2 C1 103.4(4)
C201 Os2 C1 158.5(5)
C203 Os2 C104 167.6(4)
C202 Os2 C104 77.3(4)
C201 Os2 C104 98.0(4)
C1 Os2 C104 76.6(3)
C203 Os2 Os3 87.3(4)
C202 Os2 Os3 159.4(3)
C201 Os2 Os3 105.1(4)
C1 Os2 Os3 56.6(2)
C104 Os2 Os3 100.2(2)
C203 Os2 Os1 146.7(3)
C202 Os2 Os1 120.9(3)
C201 Os2 Os1 90.9(4)
C1 Os2 Os1 70.7(2)
C104 Os2 Os1 43.7(2)
Os3 Os2 Os1 60.55(2)
C301 Os3 C302 92.6(5)
C301 Os3 C303 97.2(5)
C302 Os3 C303 90.3(5)
C301 Os3 C2 149.8(4)
C302 Os3 C2 114.8(4)
C303 Os3 C2 95.1(4)
C301 Os3 C1 139.7(4)
C302 Os3 C1 89.5(4)
C303 Os3 C1 123.1(4)
C2 Os3 C1 36.6(3)
C301 Os3 Os2 90.9(4)
C302 Os3 Os2 100.3(3)
C303 Os3 Os2 166.3(4)
C2 Os3 Os2 72.7(2)
C1 Os3 Os2 49.2(2)
C301 Os3 Os1 100.7(3)
C302 Os3 Os1 157.6(3)
C303 Os3 Os1 105.6(4)
C2 Os3 Os1 49.4(2)
C1 Os3 Os1 68.74(18)
Os2 Os3 Os1 61.85(2)
C23 Si2 C21 106.6(6)
C23 Si2 C22 112.9(7)
C21 Si2 C22 102.7(6)
C23 Si2 C2 108.4(5)
C21 Si2 C2 110.8(5)
C22 Si2 C2 115.1(5)

loop_
_geom_bond_atom_site_label_1
_geom_bond_atom_site_label_2
_geom_bond_distance
C1 C2 1.442(11)
C1 C14 1.464(12)
C1 Os2 2.150(9)
C1 Os3 2.370(8)
C2 Si2 1.909(9)
C2 Os1 2.167(9)
C2 Os3 2.186(9)
C11 C12 1.400(17)
C11 C15 1.410(15)
C11 Fe1 2.049(12)
C12 C13 1.409(15)
C12 Fe1 2.042(11)
C13 C14 1.448(12)
C13 Fe1 2.037(10)
C14 C15 1.435(14)
C14 Fe1 2.077(10)
C15 Fe1 2.029(11)
C16 C17 1.395(19)
C16 C20 1.43(3)
C16 Fe1 2.049(16)
C17 C18 1.404(19)
C17 Fe1 2.064(12)
C18 C19 1.381(19)
C18 Fe1 2.032(11)
C19 C20 1.42(3)
C19 Fe1 2.047(12)
C20 Fe1 2.053(14)
C21 Si2 1.890(12)
C22 Si2 1.905(12)
C23 Si2 1.874(14)
C101 O101 1.138(14)
C101 Os1 1.952(12)
C102 O102 1.126(13)
C102 Os1 1.926(10)
C103 O103 1.144(15)
C103 Os1 1.959(12)
C104 O104 1.156(12)
C104 Os1 2.016(10)
C104 Os2 2.486(10)
C201 O201 1.147(15)
C201 Os2 1.939(12)
C202 O202 1.130(13)
C202 Os2 1.920(11)
C203 O203 1.132(12)
C203 Os2 1.906(10)
C301 O301 1.129(14)
C301 Os3 1.914(11)
C302 O302 1.123(12)
C302 Os3 1.913(10)
C303 O303 1.119(15)
C303 Os3 1.915(12)
Os1 Os3 2.8187(8)
Os1 Os2 2.8539(7)
Os2 Os3 2.7330(8)
